data_7020298
loop_
_publ_author_name
'Karnahl, Michael'
'Tschierlei, Stefanie'
'Erdem, \"Ozlen F'
'Pullen, Sonja'
'Santoni, Marie-Pierre'
'Reijerse, Edward J.'
'Lubitz, Wolfgang'
'Ott, Sascha'

_publ_section_title
;
 Mixed-valence [Fe(I)Fe(II)] hydrogenase active site model complexes
 stabilized by a bidentate carborane bis-phosphine ligand.
;
_journal_issue 40
_journal_name_full 'Dalton transactions (Cambridge, England : 2003)'
_journal_page_first 12468
_journal_page_last 12477
_journal_paper_doi 10.1039/c2dt31192e
_journal_volume 41
_journal_year 2012
_chemical_compound_source 'Synthesized by the authors. See text'
_chemical_formula_sum 'C33.35 H36.7 B10 Cl0.7 Fe2 O4 P2 S2'
_chemical_formula_weight 872.20
_chemical_name_systematic
;
?
;
_space_group_IT_number 14
_symmetry_cell_setting monoclinic
_symmetry_space_group_name_Hall '-P 2ybc'
_symmetry_space_group_name_H-M 'P 1 21/c 1'
_atom_sites_solution_hydrogens geom
_atom_sites_solution_primary direct
_atom_sites_solution_secondary difmap
_audit_creation_method SHELXL-97
_cell_angle_alpha 90
_cell_angle_beta 101.270(2)
_cell_angle_gamma 90
_cell_formula_units_Z 4
_cell_length_a 18.7877(16)
_cell_length_b 9.4348(8)
_cell_length_c 22.2555(19)
_cell_measurement_reflns_used 4475
_cell_measurement_temperature 100
_cell_measurement_theta_max 22.53
_cell_measurement_theta_min 2.21
_cell_volume 3868.9(6)
_computing_cell_refinement 'SAINT V7.68A(Bruker AXS, )'
_computing_data_collection 'APEX2 (Bruker AXS, 1)'
_computing_data_reduction 'SAINT V7.68A(Bruker AXS, )'
_computing_molecular_graphics 'SHELXTL v6.12 (Bruker AXS, 2001)'
_computing_publication_material 'UdMX (Maris, 2004)'
_computing_structure_refinement 'SHELXL97 (Sheldrick, 2008)'
_computing_structure_solution 'SHELXS97 (Sheldrick, 2008)'
_diffrn_ambient_temperature 100
_diffrn_detector_area_resol_mean 8.3
_diffrn_measured_fraction_theta_full 0.993
_diffrn_measured_fraction_theta_max 0.993
_diffrn_measurement_device_type 'Bruker Apex II'
_diffrn_measurement_method \w
_diffrn_radiation_monochromator Graphite
_diffrn_radiation_source 'X-ray Sealed tube'
_diffrn_radiation_type MoK\a
_diffrn_radiation_wavelength 0.71073
_diffrn_reflns_av_R_equivalents 0.106
_diffrn_reflns_av_sigmaI/netI 0.1462
_diffrn_reflns_limit_h_max 26
_diffrn_reflns_limit_h_min -26
_diffrn_reflns_limit_k_max 13
_diffrn_reflns_limit_k_min -13
_diffrn_reflns_limit_l_max 31
_diffrn_reflns_limit_l_min -31
_diffrn_reflns_number 75428
_diffrn_reflns_theta_full 30.51
_diffrn_reflns_theta_max 30.51
_diffrn_reflns_theta_min 2.21
_exptl_absorpt_coefficient_mu 1.028
_exptl_absorpt_correction_T_max 0.9023
_exptl_absorpt_correction_T_min 0.7762
_exptl_absorpt_correction_type multi-scan
_exptl_absorpt_process_details 'Sadabs (Sheldrick, 1996)'
_exptl_crystal_colour red
_exptl_crystal_density_diffrn 1.497
_exptl_crystal_density_method 'not measured'
_exptl_crystal_description needle
_exptl_crystal_F_000 1779
_exptl_crystal_size_max 0.30
_exptl_crystal_size_mid 0.10
_exptl_crystal_size_min 0.10
_refine_diff_density_max 0.961
_refine_diff_density_min -0.606
_refine_diff_density_rms 0.087
_refine_ls_extinction_method none
_refine_ls_goodness_of_fit_ref 0.794
_refine_ls_hydrogen_treatment mixed
_refine_ls_matrix_type full
_refine_ls_number_parameters 511
_refine_ls_number_reflns 11725
_refine_ls_number_restraints 6
_refine_ls_restrained_S_all 0.794
_refine_ls_R_factor_all 0.1034
_refine_ls_R_factor_gt 0.0452
_refine_ls_shift/su_max 0.001
_refine_ls_shift/su_mean 0.000
_refine_ls_structure_factor_coef Fsqd
_refine_ls_weighting_details 'calc w=1/[\s^2^(Fo^2^)+(0.0308P)^2^] where P=(Fo^2^+2Fc^2^)/3'
_refine_ls_weighting_scheme calc
_refine_ls_wR_factor_gt 0.0864
_refine_ls_wR_factor_ref 0.0955
_reflns_number_gt 5713
_reflns_number_total 11725
_reflns_threshold_expression I>2\s(I)
_cod_data_source_file c2dt31192e.txt
_cod_data_source_block smp051
_cod_depositor_comments
;
The following automatic conversions were performed:

'_symmetry_cell_setting' value 'Monoclinic' changed to 'monoclinic'
according to /home/saulius/struct/CIF-dictionaries/cif_core.dic
dictionary named 'cif_core.dic' version 2.4.2 from
2011-04-26.

'_geom_bond_publ_flag' value 'Y' changed to 'y'
according to /home/saulius/struct/CIF-dictionaries/cif_core.dic
dictionary named 'cif_core.dic' version 2.4.2 from 2011-04-26 (88
times).

'_geom_angle_publ_flag' value 'Y' changed to 'y' according
to /home/saulius/struct/CIF-dictionaries/cif_core.dic dictionary
named 'cif_core.dic' version 2.4.2 from 2011-04-26 (233
times).

'_geom_torsion_publ_flag' value 'Y' changed to 'y' according
to /home/saulius/struct/CIF-dictionaries/cif_core.dic dictionary
named 'cif_core.dic' version 2.4.2 from 2011-04-26 (674 times).

Automatic conversion script
Id: cif_fix_values 1891 2012-01-12 08:04:46Z andrius 
;
_cod_original_sg_symbol_H-M P21/c
_cod_original_formula_sum 'C33.35 H36.70 B10 Cl0.70 Fe2 O4 P2 S2'
_cod_database_code 7020298

loop_
_symmetry_equiv_pos_as_xyz
'x, y, z'
'-x, y+1/2, -z+1/2'
'-x, -y, -z'
'x, -y-1/2, z-1/2'

loop_
_atom_site_label
_atom_site_type_symbol
_atom_site_fract_x
_atom_site_fract_y
_atom_site_fract_z
_atom_site_U_iso_or_equiv
_atom_site_adp_type
_atom_site_occupancy
_atom_site_symmetry_multiplicity
_atom_site_calc_flag
_atom_site_refinement_flags
Fe1 Fe 0.39764(2) -0.01295(5) 0.359556(19) 0.02836(12) Uani 1 1 d .
Fe2 Fe 0.31758(2) 0.17924(4) 0.301281(18) 0.02080(10) Uani 1 1 d .
O1 O 0.48689(13) -0.2688(2) 0.36057(11) 0.0507(7) Uani 1 1 d .
O2 O 0.31949(14) -0.1184(2) 0.45166(10) 0.0525(7) Uani 1 1 d .
O3 O 0.49513(13) 0.1713(3) 0.44446(11) 0.0597(8) Uani 1 1 d .
O4 O 0.40807(11) 0.4268(2) 0.33829(9) 0.0355(5) Uani 1 1 d .
P1 P 0.24322(4) 0.24838(8) 0.36248(3) 0.01875(16) Uani 1 1 d .
P2 P 0.24756(4) 0.26074(8) 0.21861(3) 0.01935(17) Uani 1 1 d .
S1 S 0.29254(4) -0.05634(8) 0.29403(3) 0.02551(18) Uani 1 1 d .
S2 S 0.42476(4) 0.11067(8) 0.27936(4) 0.02799(18) Uani 1 1 d .
C1 C 0.45207(17) -0.1698(4) 0.35937(14) 0.0351(8) Uani 1 1 d .
C2 C 0.35101(19) -0.0731(3) 0.41672(15) 0.0371(8) Uani 1 1 d .
C3 C 0.45744(18) 0.0992(4) 0.41143(16) 0.0401(9) Uani 1 1 d .
C4 C 0.36886(15) 0.3329(3) 0.32393(13) 0.0258(7) Uani 1 1 d .
C5 C 0.18136(14) 0.1412(3) 0.39860(12) 0.0200(6) Uani 1 1 d .
C6 C 0.15582(15) 0.1909(3) 0.44930(12) 0.0250(7) Uani 1 1 d .
H6 H 0.1721 0.2798 0.4667 0.030 Uiso 1 1 calc R
C7 C 0.10685(16) 0.1120(3) 0.47468(13) 0.0320(8) Uani 1 1 d .
H7 H 0.0891 0.1477 0.5089 0.038 Uiso 1 1 calc R
C8 C 0.08364(16) -0.0196(3) 0.44997(14) 0.0345(8) Uani 1 1 d .
H8 H 0.0509 -0.0751 0.4677 0.041 Uiso 1 1 calc R
C9 C 0.10850(16) -0.0685(3) 0.39964(14) 0.0333(8) Uani 1 1 d .
H9 H 0.0920 -0.1574 0.3822 0.040 Uiso 1 1 calc R
C10 C 0.15725(15) 0.0102(3) 0.37399(13) 0.0266(7) Uani 1 1 d .
H10 H 0.1743 -0.0255 0.3395 0.032 Uiso 1 1 calc R
C11 C 0.29443(14) 0.3420(3) 0.43001(12) 0.0204(6) Uani 1 1 d .
C12 C 0.31830(15) 0.4823(3) 0.43138(13) 0.0255(7) Uani 1 1 d .
H12 H 0.3006 0.5431 0.3978 0.031 Uiso 1 1 calc R
C13 C 0.36798(16) 0.5342(3) 0.48177(14) 0.0313(7) Uani 1 1 d .
H13 H 0.3832 0.6303 0.4823 0.038 Uiso 1 1 calc R
C14 C 0.39476(17) 0.4473(3) 0.53028(13) 0.0338(8) Uani 1 1 d .
H14 H 0.4293 0.4824 0.5640 0.041 Uiso 1 1 calc R
C15 C 0.37128(16) 0.3086(3) 0.52997(13) 0.0295(7) Uani 1 1 d .
H15 H 0.3892 0.2486 0.5638 0.035 Uiso 1 1 calc R
C16 C 0.32176(15) 0.2566(3) 0.48063(12) 0.0247(7) Uani 1 1 d .
H16 H 0.3060 0.1610 0.4811 0.030 Uiso 1 1 calc R
C17 C 0.20042(15) 0.1294(3) 0.16322(12) 0.0214(6) Uani 1 1 d .
C18 C 0.15013(16) 0.0337(3) 0.17804(13) 0.0292(7) Uani 1 1 d .
H18 H 0.1325 0.0458 0.2149 0.035 Uiso 1 1 calc R
C19 C 0.12564(17) -0.0786(3) 0.13978(15) 0.0401(9) Uani 1 1 d .
H19 H 0.0900 -0.1408 0.1498 0.048 Uiso 1 1 calc R
C20 C 0.1526(2) -0.1016(4) 0.08664(16) 0.0474(10) Uani 1 1 d .
H20 H 0.1359 -0.1795 0.0607 0.057 Uiso 1 1 calc R
C21 C 0.2032(2) -0.0108(4) 0.07231(14) 0.0442(9) Uani 1 1 d .
H21 H 0.2226 -0.0265 0.0365 0.053 Uiso 1 1 calc R
C22 C 0.22662(17) 0.1044(3) 0.10983(13) 0.0343(8) Uani 1 1 d .
H22 H 0.2613 0.1676 0.0988 0.041 Uiso 1 1 calc R
C23 C 0.28431(14) 0.3817(3) 0.16781(12) 0.0202(6) Uani 1 1 d .
C24 C 0.24177(16) 0.4326(3) 0.11370(12) 0.0248(7) Uani 1 1 d .
H24 H 0.1929 0.4014 0.1020 0.030 Uiso 1 1 calc R
C25 C 0.26908(16) 0.5272(3) 0.07675(13) 0.0272(7) Uani 1 1 d .
H25 H 0.2394 0.5605 0.0400 0.033 Uiso 1 1 calc R
C26 C 0.33997(17) 0.5731(3) 0.09367(14) 0.0321(8) Uani 1 1 d .
H26 H 0.3589 0.6398 0.0690 0.039 Uiso 1 1 calc R
C27 C 0.38282(17) 0.5224(3) 0.14597(14) 0.0332(8) Uani 1 1 d .
H27 H 0.4317 0.5534 0.1572 0.040 Uiso 1 1 calc R
C28 C 0.35564(15) 0.4259(3) 0.18296(13) 0.0265(7) Uani 1 1 d .
H28 H 0.3863 0.3902 0.2188 0.032 Uiso 1 1 calc R
C29 C 0.17554(14) 0.3792(3) 0.31865(12) 0.0190(6) Uani 1 1 d .
C30 C 0.17474(14) 0.3789(3) 0.24105(12) 0.0187(6) Uani 1 1 d .
C31 C 0.31007(16) -0.1467(3) 0.22545(13) 0.0296(7) Uani 1 1 d .
H31A H 0.2986 -0.2484 0.2291 0.035 Uiso 1 1 calc R
H31B H 0.2754 -0.1091 0.1897 0.035 Uiso 1 1 calc R
C32 C 0.38413(19) -0.1371(4) 0.21142(16) 0.0551(11) Uani 1 1 d .
H32A H 0.4168 -0.1957 0.2419 0.066 Uiso 1 1 calc R
H32B H 0.3825 -0.1812 0.1708 0.066 Uiso 1 1 calc R
C33 C 0.41746(17) 0.0022(3) 0.21050(14) 0.0381(8) Uani 1 1 d .
H33A H 0.3893 0.0562 0.1757 0.046 Uiso 1 1 calc R
H33B H 0.4669 -0.0111 0.2022 0.046 Uiso 1 1 calc R
B1 B 0.10534(16) 0.2973(4) 0.26894(14) 0.0213(7) Uani 1 1 d .
H1 H 0.0967 0.1798 0.2682 0.026 Uiso 1 1 calc R
B2 B 0.08849(16) 0.4028(3) 0.20062(15) 0.0219(7) Uani 1 1 d .
H2 H 0.0680 0.3552 0.1544 0.026 Uiso 1 1 calc R
B3 B 0.15186(17) 0.5451(3) 0.21160(15) 0.0224(7) Uani 1 1 d .
H3 H 0.1727 0.5928 0.1723 0.027 Uiso 1 1 calc R
B4 B 0.20870(18) 0.5233(3) 0.28514(14) 0.0204(7) Uani 1 1 d .
H4 H 0.2675 0.5533 0.2944 0.025 Uiso 1 1 calc R
B5 B 0.15250(17) 0.5436(3) 0.34147(15) 0.0215(7) Uani 1 1 d .
H5 H 0.1738 0.5892 0.3880 0.026 Uiso 1 1 calc R
B6 B 0.08807(16) 0.4042(3) 0.33060(15) 0.0224(7) Uani 1 1 d .
H6A H 0.0668 0.3579 0.3700 0.027 Uiso 1 1 calc R
B7 B 0.03261(17) 0.4222(3) 0.25604(15) 0.0221(7) Uani 1 1 d .
H7A H -0.0255 0.3876 0.2460 0.027 Uiso 1 1 calc R
B8 B 0.06194(17) 0.5738(3) 0.22170(15) 0.0224(7) Uani 1 1 d .
H8A H 0.0229 0.6408 0.1891 0.027 Uiso 1 1 calc R
B9 B 0.13732(17) 0.6497(4) 0.27408(15) 0.0227(7) Uani 1 1 d .
H9A H 0.1488 0.7663 0.2763 0.027 Uiso 1 1 calc R
B10 B 0.06186(17) 0.5741(3) 0.30097(15) 0.0232(7) Uani 1 1 d .
H10A H 0.0228 0.6412 0.3206 0.028 Uiso 1 1 calc R
Cl1 Cl 0.0147(7) -0.1050(12) -0.0438(3) 0.078(3) Uani 0.35 1 d PD
Cl2 Cl -0.0030(6) 0.1248(11) 0.0369(4) 0.082(3) Uani 0.35 1 d PD
C100 C -0.0206(5) -0.0473(11) 0.0165(4) 0.037(2) Uani 0.35 1 d PD
H100 H 0.000(3) -0.108(4) 0.0506(13) 0.045 Uiso 0.35 1 d PD
H101 H -0.0731(12) -0.056(5) 0.007(3) 0.045 Uiso 0.35 1 d PD

loop_
_atom_site_aniso_label
_atom_site_aniso_U_11
_atom_site_aniso_U_22
_atom_site_aniso_U_33
_atom_site_aniso_U_23
_atom_site_aniso_U_13
_atom_site_aniso_U_12
Fe1 0.0298(3) 0.0275(3) 0.0267(2) 0.0008(2) 0.0029(2) 0.0071(2)
Fe2 0.0203(2) 0.0206(2) 0.0219(2) -0.00030(18) 0.00492(17) 0.00100(19)
O1 0.0519(16) 0.0340(15) 0.0598(17) -0.0048(13) -0.0045(13) 0.0211(13)
O2 0.0785(19) 0.0443(16) 0.0398(15) 0.0114(12) 0.0243(14) 0.0141(14)
O3 0.0422(16) 0.077(2) 0.0553(17) -0.0284(15) -0.0010(13) 0.0022(15)
O4 0.0322(13) 0.0319(13) 0.0441(14) -0.0097(11) 0.0115(11) -0.0104(11)
P1 0.0195(4) 0.0181(4) 0.0184(4) 0.0001(3) 0.0032(3) 0.0002(3)
P2 0.0182(4) 0.0211(4) 0.0193(4) -0.0002(3) 0.0051(3) -0.0004(3)
S1 0.0277(4) 0.0220(4) 0.0281(4) -0.0005(3) 0.0086(3) -0.0006(3)
S2 0.0229(4) 0.0279(5) 0.0343(4) -0.0028(4) 0.0086(3) 0.0007(3)
C1 0.0354(19) 0.035(2) 0.0316(18) 0.0023(16) -0.0019(15) 0.0059(17)
C2 0.052(2) 0.0277(19) 0.0327(19) 0.0032(15) 0.0110(17) 0.0155(17)
C3 0.0291(19) 0.052(2) 0.038(2) -0.0097(18) 0.0026(16) 0.0130(18)
C4 0.0238(16) 0.0278(18) 0.0260(16) -0.0016(14) 0.0057(13) 0.0027(14)
C5 0.0204(15) 0.0166(16) 0.0216(15) 0.0040(12) 0.0004(12) 0.0010(12)
C6 0.0255(16) 0.0243(17) 0.0254(16) 0.0014(13) 0.0059(13) -0.0016(14)
C7 0.0299(17) 0.041(2) 0.0266(17) 0.0030(15) 0.0100(14) 0.0014(16)
C8 0.0310(18) 0.037(2) 0.0374(19) 0.0092(16) 0.0112(15) -0.0066(16)
C9 0.0350(19) 0.0238(18) 0.042(2) -0.0011(15) 0.0102(16) -0.0094(15)
C10 0.0269(16) 0.0235(17) 0.0307(17) 0.0003(14) 0.0086(13) 0.0007(14)
C11 0.0196(14) 0.0214(17) 0.0210(15) -0.0032(12) 0.0056(12) -0.0005(12)
C12 0.0264(16) 0.0252(18) 0.0236(16) 0.0018(13) 0.0015(13) 0.0016(14)
C13 0.0318(18) 0.0237(18) 0.0359(19) -0.0060(15) 0.0007(15) -0.0031(14)
C14 0.0346(19) 0.040(2) 0.0230(16) -0.0050(15) -0.0038(14) -0.0050(16)
C15 0.0310(17) 0.035(2) 0.0210(16) 0.0047(14) 0.0011(13) 0.0023(15)
C16 0.0276(16) 0.0221(17) 0.0245(15) 0.0031(13) 0.0057(13) -0.0001(14)
C17 0.0240(15) 0.0185(16) 0.0215(15) -0.0009(12) 0.0040(12) 0.0019(13)
C18 0.0316(17) 0.0261(18) 0.0310(17) -0.0061(14) 0.0090(14) -0.0056(14)
C19 0.039(2) 0.035(2) 0.047(2) -0.0112(17) 0.0096(17) -0.0117(17)
C20 0.066(3) 0.034(2) 0.042(2) -0.0186(17) 0.0103(19) -0.0141(19)
C21 0.072(3) 0.035(2) 0.0292(18) -0.0064(16) 0.0189(18) -0.0047(19)
C22 0.046(2) 0.0298(19) 0.0302(18) -0.0015(15) 0.0150(16) -0.0048(16)
C23 0.0213(15) 0.0166(15) 0.0240(15) -0.0008(12) 0.0078(12) -0.0005(12)
C24 0.0258(16) 0.0258(17) 0.0233(15) -0.0014(13) 0.0061(13) -0.0034(14)
C25 0.0324(18) 0.0248(18) 0.0250(16) 0.0027(13) 0.0072(14) 0.0014(14)
C26 0.043(2) 0.0256(18) 0.0322(18) 0.0002(15) 0.0174(16) -0.0065(16)
C27 0.0270(17) 0.037(2) 0.0380(19) -0.0002(16) 0.0124(15) -0.0090(15)
C28 0.0228(16) 0.0284(18) 0.0289(17) -0.0001(14) 0.0063(13) -0.0004(14)
C29 0.0190(14) 0.0205(16) 0.0176(14) -0.0020(12) 0.0034(11) -0.0012(12)
C30 0.0189(14) 0.0180(16) 0.0195(14) 0.0013(12) 0.0048(12) 0.0001(12)
C31 0.0370(18) 0.0205(17) 0.0323(17) -0.0066(14) 0.0095(15) -0.0021(14)
C32 0.057(3) 0.063(3) 0.050(2) -0.029(2) 0.024(2) -0.011(2)
C33 0.042(2) 0.039(2) 0.0395(19) -0.0112(16) 0.0225(16) -0.0002(17)
B1 0.0151(16) 0.027(2) 0.0221(17) -0.0006(14) 0.0045(13) -0.0049(14)
B2 0.0180(17) 0.0216(19) 0.0245(18) 0.0034(14) 0.0005(14) -0.0012(14)
B3 0.0211(17) 0.0200(19) 0.0253(18) 0.0045(15) 0.0030(14) 0.0006(15)
B4 0.0248(18) 0.0162(18) 0.0200(16) -0.0015(14) 0.0036(14) -0.0035(14)
B5 0.0209(17) 0.0195(19) 0.0253(18) -0.0019(14) 0.0075(14) 0.0026(14)
B6 0.0181(17) 0.024(2) 0.0257(18) -0.0036(15) 0.0060(14) -0.0022(15)
B7 0.0175(17) 0.0214(19) 0.0278(18) -0.0007(15) 0.0051(14) -0.0008(14)
B8 0.0181(17) 0.0207(19) 0.0272(18) 0.0012(15) 0.0016(14) -0.0002(14)
B9 0.0206(17) 0.0192(19) 0.0278(18) -0.0009(15) 0.0035(14) 0.0011(14)
B10 0.0202(17) 0.0218(19) 0.0276(18) -0.0018(15) 0.0049(14) 0.0022(15)
Cl1 0.115(6) 0.095(6) 0.027(2) 0.006(3) 0.023(3) 0.058(4)
Cl2 0.086(4) 0.044(3) 0.096(6) -0.026(4) -0.031(4) 0.016(3)
C100 0.036(6) 0.036(6) 0.037(6) 0.008(5) 0.002(5) 0.001(5)

loop_
_atom_type_symbol
_atom_type_description
_atom_type_scat_dispersion_real
_atom_type_scat_dispersion_imag
_atom_type_scat_source
C C 0.0033 0.0016 'International Tables Vol C Tables 4.2.6.8 and 6.1.1.4'
H H 0.0000 0.0000 'International Tables Vol C Tables 4.2.6.8 and 6.1.1.4'
B B 0.0013 0.0007 'International Tables Vol C Tables 4.2.6.8 and 6.1.1.4'
O O 0.0106 0.0060 'International Tables Vol C Tables 4.2.6.8 and 6.1.1.4'
P P 0.1023 0.0942 'International Tables Vol C Tables 4.2.6.8 and 6.1.1.4'
S S 0.1246 0.1234 'International Tables Vol C Tables 4.2.6.8 and 6.1.1.4'
Fe Fe 0.3463 0.8444 'International Tables Vol C Tables 4.2.6.8 and 6.1.1.4'
Cl Cl 0.1484 0.1585 'International Tables Vol C Tables 4.2.6.8 and 6.1.1.4'

loop_
_geom_angle_atom_site_label_1
_geom_angle_atom_site_label_2
_geom_angle_atom_site_label_3
_geom_angle_site_symmetry_1
_geom_angle_site_symmetry_3
_geom_angle
_geom_angle_publ_flag
C2 FE1 C3 . . 93.56(15) y
C2 FE1 C1 . . 95.70(14) y
C3 FE1 C1 . . 101.65(14) y
C2 FE1 S1 . . 85.00(11) y
C3 FE1 S1 . . 152.30(11) y
C1 FE1 S1 . . 106.02(10) y
C2 FE1 S2 . . 161.11(10) y
C3 FE1 S2 . . 89.69(12) y
C1 FE1 S2 . . 101.86(10) y
S1 FE1 S2 . . 83.53(3) y
C2 FE1 FE2 . . 105.55(10) y
C3 FE1 FE2 . . 98.14(11) y
C1 FE1 FE2 . . 149.87(10) y
S1 FE1 FE2 . . 56.15(2) y
S2 FE1 FE2 . . 55.56(2) y
C4 FE2 P2 . . 99.06(10) y
C4 FE2 P1 . . 87.55(9) y
P2 FE2 P1 . . 93.76(3) y
C4 FE2 S2 . . 80.58(9) y
P2 FE2 S2 . . 109.57(3) y
P1 FE2 S2 . . 155.14(3) y
C4 FE2 S1 . . 157.1(1) y
P2 FE2 S1 . . 101.69(3) y
P1 FE2 S1 . . 100.59(3) y
S2 FE2 S1 . . 83.41(3) y
C4 FE2 FE1 . . 101.84(9) y
P2 FE2 FE1 . . 151.66(3) y
P1 FE2 FE1 . . 106.00(3) y
S2 FE2 FE1 . . 56.10(2) y
S1 FE2 FE1 . . 55.40(2) y
C5 P1 C11 . . 100.41(12) y
C5 P1 C29 . . 99.48(11) y
C11 P1 C29 . . 107.33(12) y
C5 P1 FE2 . . 129.10(9) y
C11 P1 FE2 . . 110.39(9) y
C29 P1 FE2 . . 108.22(8) y
C23 P2 C17 . . 101.26(12) y
C23 P2 C30 . . 99.99(12) y
C17 P2 C30 . . 107.00(12) y
C23 P2 FE2 . . 120.10(9) y
C17 P2 FE2 . . 117.24(9) y
C30 P2 FE2 . . 109.30(8) y
C31 S1 FE1 . . 110.27(10) y
C31 S1 FE2 . . 116.49(10) y
FE1 S1 FE2 . . 68.45(3) y
C33 S2 FE2 . . 114.73(11) y
C33 S2 FE1 . . 112.35(11) y
FE2 S2 FE1 . . 68.33(3) y
O1 C1 FE1 . . 178.6(3) y
O2 C2 FE1 . . 176.1(3) y
O3 C3 FE1 . . 179.5(3) y
O4 C4 FE2 . . 173.8(3) y
C6 C5 C10 . . 118.7(3) y
C6 C5 P1 . . 121.1(2) y
C10 C5 P1 . . 120.1(2) y
C7 C6 C5 . . 120.8(3) y
C7 C6 H6 . . 119.6 ?
C5 C6 H6 . . 119.6 ?
C6 C7 C8 . . 119.9(3) y
C6 C7 H7 . . 120 ?
C8 C7 H7 . . 120 ?
C9 C8 C7 . . 119.4(3) y
C9 C8 H8 . . 120.3 ?
C7 C8 H8 . . 120.3 ?
C8 C9 C10 . . 120.9(3) y
C8 C9 H9 . . 119.6 ?
C10 C9 H9 . . 119.6 ?
C9 C10 C5 . . 120.3(3) y
C9 C10 H10 . . 119.9 ?
C5 C10 H10 . . 119.9 ?
C12 C11 C16 . . 117.6(3) y
C12 C11 P1 . . 125.9(2) y
C16 C11 P1 . . 115.6(2) y
C11 C12 C13 . . 120.7(3) y
C11 C12 H12 . . 119.6 ?
C13 C12 H12 . . 119.6 ?
C14 C13 C12 . . 120.4(3) y
C14 C13 H13 . . 119.8 ?
C12 C13 H13 . . 119.8 ?
C13 C14 C15 . . 119.7(3) y
C13 C14 H14 . . 120.2 ?
C15 C14 H14 . . 120.2 ?
C14 C15 C16 . . 120.3(3) y
C14 C15 H15 . . 119.8 ?
C16 C15 H15 . . 119.8 ?
C15 C16 C11 . . 121.3(3) y
C15 C16 H16 . . 119.4 ?
C11 C16 H16 . . 119.4 ?
C22 C17 C18 . . 117.5(3) y
C22 C17 P2 . . 118.7(2) y
C18 C17 P2 . . 122.4(2) y
C19 C18 C17 . . 120.7(3) y
C19 C18 H18 . . 119.6 ?
C17 C18 H18 . . 119.6 ?
C18 C19 C20 . . 120.7(3) y
C18 C19 H19 . . 119.6 ?
C20 C19 H19 . . 119.6 ?
C21 C20 C19 . . 119.2(3) y
C21 C20 H20 . . 120.4 ?
C19 C20 H20 . . 120.4 ?
C20 C21 C22 . . 120.3(3) y
C20 C21 H21 . . 119.9 ?
C22 C21 H21 . . 119.9 ?
C21 C22 C17 . . 121.5(3) y
C21 C22 H22 . . 119.3 ?
C17 C22 H22 . . 119.3 ?
C28 C23 C24 . . 118.2(3) y
C28 C23 P2 . . 120.1(2) y
C24 C23 P2 . . 121.7(2) y
C25 C24 C23 . . 121.4(3) y
C25 C24 H24 . . 119.3 ?
C23 C24 H24 . . 119.3 ?
C24 C25 C26 . . 119.5(3) y
C24 C25 H25 . . 120.3 ?
C26 C25 H25 . . 120.3 ?
C27 C26 C25 . . 119.9(3) y
C27 C26 H26 . . 120 ?
C25 C26 H26 . . 120 ?
C26 C27 C28 . . 120.7(3) y
C26 C27 H27 . . 119.6 ?
C28 C27 H27 . . 119.6 ?
C23 C28 C27 . . 120.3(3) y
C23 C28 H28 . . 119.9 ?
C27 C28 H28 . . 119.9 ?
B5 C29 C30 . . 110.2(2) y
B5 C29 B4 . . 63.12(17) y
C30 C29 B4 . . 60.08(16) y
B5 C29 B1 . . 112.9(2) y
C30 C29 B1 . . 60.15(15) y
B4 C29 B1 . . 111.7(2) y
B5 C29 B6 . . 61.88(17) y
C30 C29 B6 . . 109.3(2) y
B4 C29 B6 . . 113.1(2) y
B1 C29 B6 . . 62.04(17) y
B5 C29 P1 . . 128.20(18) y
C30 C29 P1 . . 112.81(16) y
B4 C29 P1 . . 118.18(18) y
B1 C29 P1 . . 112.89(18) y
B6 C29 P1 . . 124.76(18) y
B2 C30 B3 . . 62.52(17) y
B2 C30 C29 . . 110.4(2) y
B3 C30 C29 . . 109.4(2) y
B2 C30 B4 . . 113.7(2) y
B3 C30 B4 . . 62.28(17) y
C29 C30 B4 . . 59.99(16) y
B2 C30 B1 . . 62.86(17) y
B3 C30 B1 . . 113.1(2) y
C29 C30 B1 . . 60.06(16) y
B4 C30 B1 . . 111.6(2) y
B2 C30 P2 . . 126.50(19) y
B3 C30 P2 . . 124.88(18) y
C29 C30 P2 . . 113.40(16) y
B4 C30 P2 . . 113.96(17) y
B1 C30 P2 . . 117.61(18) y
C32 C31 S1 . . 118.3(2) y
C32 C31 H31A . . 107.7 ?
S1 C31 H31A . . 107.7 ?
C32 C31 H31B . . 107.7 ?
S1 C31 H31B . . 107.7 ?
H31A C31 H31B . . 107.1 ?
C33 C32 C31 . . 118.7(3) y
C33 C32 H32A . . 107.6 ?
C31 C32 H32A . . 107.6 ?
C33 C32 H32B . . 107.6 ?
C31 C32 H32B . . 107.6 ?
H32A C32 H32B . . 107.1 ?
C32 C33 S2 . . 117.1(2) y
C32 C33 H33A . . 108 ?
S2 C33 H33A . . 108 ?
C32 C33 H33B . . 108 ?
S2 C33 H33B . . 108 ?
H33A C33 H33B . . 107.3 ?
C29 B1 C30 . . 59.79(15) y
C29 B1 B6 . . 59.05(16) y
C30 B1 B6 . . 106.7(2) y
C29 B1 B7 . . 105.8(2) y
C30 B1 B7 . . 104.8(2) y
B6 B1 B7 . . 60.10(18) y
C29 B1 B2 . . 106.3(2) y
C30 B1 B2 . . 57.95(16) y
B6 B1 B2 . . 108.1(2) y
B7 B1 B2 . . 59.63(17) y
C29 B1 H1 . . 122.8 ?
C30 B1 H1 . . 123.5 ?
B6 B1 H1 . . 121.6 ?
B7 B1 H1 . . 123.1 ?
B2 B1 H1 . . 122.4 ?
C30 B2 B7 . . 106.0(2) y
C30 B2 B8 . . 105.5(2) y
B7 B2 B8 . . 59.32(18) y
C30 B2 B3 . . 59.10(17) y
B7 B2 B3 . . 107.3(2) y
B8 B2 B3 . . 59.60(17) y
C30 B2 B1 . . 59.19(16) y
B7 B2 B1 . . 59.94(17) y
B8 B2 B1 . . 107.0(2) y
B3 B2 B1 . . 107.4(2) y
C30 B2 H2 . . 123.5 ?
B7 B2 H2 . . 122.3 ?
B8 B2 H2 . . 122.8 ?
B3 B2 H2 . . 122 ?
B1 B2 H2 . . 121.9 ?
C30 B3 B8 . . 105.4(2) y
C30 B3 B9 . . 105.9(2) y
B8 B3 B9 . . 61.08(18) y
C30 B3 B2 . . 58.38(16) y
B8 B3 B2 . . 60.20(18) y
B9 B3 B2 . . 109.1(2) y
C30 B3 B4 . . 59.02(16) y
B8 B3 B4 . . 108.5(2) y
B9 B3 B4 . . 59.97(18) y
B2 B3 B4 . . 107.7(2) y
C30 B3 H3 . . 124.3 ?
B8 B3 H3 . . 121.8 ?
B9 B3 H3 . . 121.3 ?
B2 B3 H3 . . 121.5 ?
B4 B3 H3 . . 121.6 ?
C29 B4 C30 . . 59.93(15) y
C29 B4 B9 . . 105.2(2) y
C30 B4 B9 . . 105.4(2) y
C29 B4 B3 . . 106.6(2) y
C30 B4 B3 . . 58.70(17) y
B9 B4 B3 . . 59.65(18) y
C29 B4 B5 . . 58.14(16) y
C30 B4 B5 . . 106.1(2) y
B9 B4 B5 . . 59.68(17) y
B3 B4 B5 . . 107.4(2) y
C29 B4 H4 . . 123.1 ?
C30 B4 H4 . . 123 ?
B9 B4 H4 . . 123.2 ?
B3 B4 H4 . . 122.1 ?
B5 B4 H4 . . 122.5 ?
C29 B5 B6 . . 59.55(17) y
C29 B5 B9 . . 105.5(2) y
B6 B5 B9 . . 108.0(2) y
C29 B5 B10 . . 105.5(2) y
B6 B5 B10 . . 59.48(18) y
B9 B5 B10 . . 60.30(17) y
C29 B5 B4 . . 58.74(16) y
B6 B5 B4 . . 107.7(2) y
B9 B5 B4 . . 59.47(17) y
B10 B5 B4 . . 107.3(2) y
C29 B5 H5 . . 123.8 ?
B6 B5 H5 . . 121.5 ?
B9 B5 H5 . . 122.1 ?
B10 B5 H5 . . 122.5 ?
B4 B5 H5 . . 122.1 ?
C29 B6 B10 . . 105.7(2) y
C29 B6 B5 . . 58.57(16) y
B10 B6 B5 . . 60.71(18) y
C29 B6 B1 . . 58.91(16) y
B10 B6 B1 . . 107.8(2) y
B5 B6 B1 . . 107.6(2) y
C29 B6 B7 . . 105.6(2) y
B10 B6 B7 . . 59.85(18) y
B5 B6 B7 . . 108.4(2) y
B1 B6 B7 . . 59.97(17) y
C29 B6 H6A . . 124.1 ?
B10 B6 H6A . . 122 ?
B5 B6 H6A . . 121.4 ?
B1 B6 H6A . . 121.8 ?
B7 B6 H6A . . 122.1 ?
B8 B7 B10 . . 59.93(18) y
B8 B7 B2 . . 60.35(18) y
B10 B7 B2 . . 108.3(2) y
B8 B7 B1 . . 108.2(2) y
B10 B7 B1 . . 107.4(2) y
B2 B7 B1 . . 60.42(17) y
B8 B7 B6 . . 107.8(2) y
B10 B7 B6 . . 59.49(18) y
B2 B7 B6 . . 108.6(2) y
B1 B7 B6 . . 59.92(17) y
B8 B7 H7A . . 121.7 ?
B10 B7 H7A . . 122.1 ?
B2 B7 H7A . . 121.1 ?
B1 B7 H7A . . 121.8 ?
B6 B7 H7A . . 121.8 ?
B7 B8 B10 . . 60.36(18) y
B7 B8 B3 . . 108.6(2) y
B10 B8 B3 . . 108.4(2) y
B7 B8 B2 . . 60.33(17) y
B10 B8 B2 . . 108.7(2) y
B3 B8 B2 . . 60.20(17) y
B7 B8 B9 . . 108.4(2) y
B10 B8 B9 . . 60.37(18) y
B3 B8 B9 . . 59.50(17) y
B2 B8 B9 . . 107.8(2) y
B7 B8 H8A . . 121.3 ?
B10 B8 H8A . . 121.2 ?
B3 B8 H8A . . 121.7 ?
B2 B8 H8A . . 121.5 ?
B9 B8 H8A . . 121.9 ?
B3 B9 B4 . . 60.38(17) y
B3 B9 B5 . . 108.9(2) y
B4 B9 B5 . . 60.85(17) y
B3 B9 B10 . . 107.1(2) y
B4 B9 B10 . . 108.2(2) y
B5 B9 B10 . . 60.08(18) y
B3 B9 B8 . . 59.42(18) y
B4 B9 B8 . . 107.5(2) y
B5 B9 B8 . . 107.4(2) y
B10 B9 B8 . . 58.89(17) y
B3 B9 H9A . . 121.7 ?
B4 B9 H9A . . 121.3 ?
B5 B9 H9A . . 121.1 ?
B10 B9 H9A . . 122.3 ?
B8 B9 H9A . . 122.7 ?
B8 B10 B6 . . 108.5(2) y
B8 B10 B7 . . 59.71(18) y
B6 B10 B7 . . 60.66(18) y
B8 B10 B5 . . 108.5(2) y
B6 B10 B5 . . 59.81(17) y
B7 B10 B5 . . 108.3(2) y
B8 B10 B9 . . 60.73(18) y
B6 B10 B9 . . 107.8(2) y
B7 B10 B9 . . 108.2(2) y
B5 B10 B9 . . 59.62(17) y
B8 B10 H10A . . 121.3 ?
B6 B10 H10A . . 121.6 ?
B7 B10 H10A . . 121.5 ?
B5 B10 H10A . . 121.7 ?
B9 B10 H10A . . 121.8 ?
CL2 CL1 C100 3 3 109(3) y
CL2 CL1 C100 3 . 56(3) y
C100 CL1 C100 3 . 53.5(6) y
CL1 CL2 C100 3 3 113(3) y
CL1 CL2 C100 3 . 60(3) y
C100 CL2 C100 3 . 53.8(6) y
C100 C100 CL2 3 3 68.9(8) y
C100 C100 CL1 3 3 68.2(8) y
CL2 C100 CL1 3 3 137.1(9) y
C100 C100 CL1 3 . 58.2(8) y
CL2 C100 CL1 3 . 10.8(7) y
CL1 C100 CL1 3 . 126.5(6) y
C100 C100 CL2 3 . 57.3(7) y
CL2 C100 CL2 3 . 126.2(6) y
CL1 C100 CL2 3 . 11.0(6) y
CL1 C100 CL2 . . 115.5(8) y
C100 C100 H100 3 . 126(4) ?
CL2 C100 H100 3 . 102(3) ?
CL1 C100 H100 3 . 104(3) ?
CL1 C100 H100 . . 106(3) ?
CL2 C100 H100 . . 109(3) ?
C100 C100 H101 3 . 124(4) ?
CL2 C100 H101 3 . 103(3) ?
CL1 C100 H101 3 . 99(3) ?
CL1 C100 H101 . . 110(3) ?
CL2 C100 H101 . . 106(3) ?
H100 C100 H101 . . 110(6) ?

loop_
_geom_bond_atom_site_label_1
_geom_bond_atom_site_label_2
_geom_bond_site_symmetry_2
_geom_bond_distance
_geom_bond_publ_flag
Fe1 C2 . 1.773(3) y
Fe1 C3 . 1.791(4) y
Fe1 C1 . 1.799(3) y
Fe1 S1 . 2.2511(9) y
Fe1 S2 . 2.2718(9) y
Fe1 Fe2 . 2.5436(6) y
Fe2 C4 . 1.759(3) y
Fe2 P2 . 2.1821(8) y
Fe2 P1 . 2.2308(8) y
Fe2 S2 . 2.2573(8) y
Fe2 S1 . 2.2711(9) y
O1 C1 . 1.138(3) y
O2 C2 . 1.148(4) y
O3 C3 . 1.141(4) y
O4 C4 . 1.157(3) y
P1 C5 . 1.839(3) y
P1 C11 . 1.844(3) y
P1 C29 . 1.899(3) y
P2 C23 . 1.834(3) y
P2 C17 . 1.847(3) y
P2 C30 . 1.906(3) y
S1 C31 . 1.833(3) y
S2 C33 . 1.825(3) y
C5 C6 . 1.391(4) y
C5 C10 . 1.392(4) y
C6 C7 . 1.386(4) y
C6 H6 . 0.95 ?
C7 C8 . 1.393(4) y
C7 H7 . 0.95 ?
C8 C9 . 1.375(4) y
C8 H8 . 0.95 ?
C9 C10 . 1.386(4) y
C9 H9 . 0.95 ?
C10 H10 . 0.95 ?
C11 C12 . 1.396(4) y
C11 C16 . 1.399(4) y
C12 C13 . 1.400(4) y
C12 H12 . 0.95 ?
C13 C14 . 1.370(4) y
C13 H13 . 0.95 ?
C14 C15 . 1.381(4) y
C14 H14 . 0.95 ?
C15 C16 . 1.383(4) y
C15 H15 . 0.95 ?
C16 H16 . 0.95 ?
C17 C22 . 1.392(4) y
C17 C18 . 1.392(4) y
C18 C19 . 1.380(4) y
C18 H18 . 0.95 ?
C19 C20 . 1.391(4) y
C19 H19 . 0.95 ?
C20 C21 . 1.363(4) y
C20 H20 . 0.95 ?
C21 C22 . 1.389(4) y
C21 H21 . 0.95 ?
C22 H22 . 0.95 ?
C23 C28 . 1.381(4) y
C23 C24 . 1.394(4) y
C24 C25 . 1.379(4) y
C24 H24 . 0.95 ?
C25 C26 . 1.381(4) y
C25 H25 . 0.95 ?
C26 C27 . 1.366(4) y
C26 H26 . 0.95 ?
C27 C28 . 1.390(4) y
C27 H27 . 0.95 ?
C28 H28 . 0.95 ?
C29 B5 . 1.714(4) y
C29 C30 . 1.724(3) y
C29 B4 . 1.725(4) y
C29 B1 . 1.729(4) y
C29 B6 . 1.732(4) y
C30 B2 . 1.708(4) y
C30 B3 . 1.721(4) y
C30 B4 . 1.727(4) y
C30 B1 . 1.730(4) y
C31 C32 . 1.487(4) y
C31 H31a . 0.99 ?
C31 H31b . 0.99 ?
C32 C33 . 1.458(4) y
C32 H32a . 0.99 ?
C32 H32b . 0.99 ?
C33 H33a . 0.99 ?
C33 H33b . 0.99 ?
B1 B6 . 1.783(4) y
B1 B7 . 1.784(4) y
B1 B2 . 1.793(4) y
B1 H1 . 1.12 ?
B2 B7 . 1.779(4) y
B2 B8 . 1.779(4) y
B2 B3 . 1.779(4) y
B2 H2 . 1.12 ?
B3 B8 . 1.768(4) y
B3 B9 . 1.770(4) y
B3 B4 . 1.783(4) y
B3 H3 . 1.12 ?
B4 B9 . 1.775(4) y
B4 B5 . 1.800(4) y
B4 H4 . 1.12 ?
B5 B6 . 1.772(4) y
B5 B9 . 1.779(4) y
B5 B10 . 1.788(4) y
B5 H5 . 1.12 ?
B6 B10 . 1.766(5) y
B6 B7 . 1.787(4) y
B6 H6a . 1.12 ?
B7 B8 . 1.761(4) y
B7 B10 . 1.772(5) y
B7 H7a . 1.12 ?
B8 B10 . 1.764(4) y
B8 B9 . 1.798(4) y
B8 H8a . 1.12 ?
B9 B10 . 1.791(4) y
B9 H9a . 1.12 ?
B10 H10a . 1.12 ?
Cl1 Cl2 3 0.345(19) y
Cl1 C100 3 1.556(14) y
Cl1 C100 . 1.699(13) y
Cl2 Cl1 3 0.345(19) y
Cl2 C100 3 1.535(13) y
Cl2 C100 . 1.701(14) y
C100 C100 3 1.471(18) y
C100 Cl2 3 1.534(13) y
C100 Cl1 3 1.556(14) y
C100 H100 . 0.965(19) ?
C100 H101 . 0.971(19) ?

loop_
_geom_torsion_atom_site_label_1
_geom_torsion_atom_site_label_2
_geom_torsion_atom_site_label_3
_geom_torsion_atom_site_label_4
_geom_torsion_site_symmetry_1
_geom_torsion_site_symmetry_4
_geom_torsion
_geom_torsion_publ_flag
C2 FE1 FE2 C4 . . 110.02(14) y
C3 FE1 FE2 C4 . . 14.00(14) y
C1 FE1 FE2 C4 . . -116.8(2) y
S1 FE1 FE2 C4 . . -177.17(10) y
S2 FE1 FE2 C4 . . -69.98(9) y
C2 FE1 FE2 P2 . . -113.30(13) y
C3 FE1 FE2 P2 . . 150.68(12) y
C1 FE1 FE2 P2 . . 19.9(2) y
S1 FE1 FE2 P2 . . -40.49(6) y
S2 FE1 FE2 P2 . . 66.70(6) y
C2 FE1 FE2 P1 . . 19.17(12) y
C3 FE1 FE2 P1 . . -76.85(11) y
C1 FE1 FE2 P1 . . 152.4(2) y
S1 FE1 FE2 P1 . . 91.98(3) y
S2 FE1 FE2 P1 . . -160.83(4) y
C2 FE1 FE2 S2 . . 180.00(12) y
C3 FE1 FE2 S2 . . 83.98(11) y
C1 FE1 FE2 S2 . . -46.8(2) y
S1 FE1 FE2 S2 . . -107.19(4) y
C2 FE1 FE2 S1 . . -72.81(11) y
C3 FE1 FE2 S1 . . -168.83(11) y
C1 FE1 FE2 S1 . . 60.4(2) y
S2 FE1 FE2 S1 . . 107.19(4) y
C4 FE2 P1 C5 . . -156.68(14) y
P2 FE2 P1 C5 . . 104.39(11) y
S2 FE2 P1 C5 . . -95.48(13) y
S1 FE2 P1 C5 . . 1.76(12) y
FE1 FE2 P1 C5 . . -55.06(11) y
C4 FE2 P1 C11 . . -33.28(13) y
P2 FE2 P1 C11 . . -132.21(10) y
S2 FE2 P1 C11 . . 27.92(13) y
S1 FE2 P1 C11 . . 125.15(10) y
FE1 FE2 P1 C11 . . 68.34(10) y
C4 FE2 P1 C29 . . 83.91(13) y
P2 FE2 P1 C29 . . -15.02(9) y
S2 FE2 P1 C29 . . 145.11(11) y
S1 FE2 P1 C29 . . -117.66(9) y
FE1 FE2 P1 C29 . . -174.47(9) y
C4 FE2 P2 C23 . . 38.74(14) y
P1 FE2 P2 C23 . . 126.86(10) y
S2 FE2 P2 C23 . . -44.42(11) y
S1 FE2 P2 C23 . . -131.5(1) y
FE1 FE2 P2 C23 . . -98.42(11) y
C4 FE2 P2 C17 . . 162.27(13) y
P1 FE2 P2 C17 . . -109.62(10) y
S2 FE2 P2 C17 . . 79.11(10) y
S1 FE2 P2 C17 . . -7.98(10) y
FE1 FE2 P2 C17 . . 25.10(12) y
C4 FE2 P2 C30 . . -75.82(13) y
P1 FE2 P2 C30 . . 12.30(9) y
S2 FE2 P2 C30 . . -158.97(9) y
S1 FE2 P2 C30 . . 113.94(9) y
FE1 FE2 P2 C30 . . 147.02(9) y
C2 FE1 S1 C31 . . -136.07(14) y
C3 FE1 S1 C31 . . 135.8(3) y
C1 FE1 S1 C31 . . -41.56(15) y
S2 FE1 S1 C31 . . 58.97(11) y
FE2 FE1 S1 C31 . . 111.43(11) y
C2 FE1 S1 FE2 . . 112.5(1) y
C3 FE1 S1 FE2 . . 24.4(2) y
C1 FE1 S1 FE2 . . -152.99(11) y
S2 FE1 S1 FE2 . . -52.46(3) y
C4 FE2 S1 C31 . . -95.5(3) y
P2 FE2 S1 C31 . . 58.98(11) y
P1 FE2 S1 C31 . . 155.11(11) y
S2 FE2 S1 C31 . . -49.71(11) y
FE1 FE2 S1 C31 . . -102.67(11) y
C4 FE2 S1 FE1 . . 7.1(2) y
P2 FE2 S1 FE1 . . 161.65(3) y
P1 FE2 S1 FE1 . . -102.22(3) y
S2 FE2 S1 FE1 . . 52.96(3) y
C4 FE2 S2 C33 . . -143.26(15) y
P2 FE2 S2 C33 . . -46.92(12) y
P1 FE2 S2 C33 . . 154.19(13) y
S1 FE2 S2 C33 . . 53.18(12) y
FE1 FE2 S2 C33 . . 105.52(12) y
C4 FE2 S2 FE1 . . 111.23(10) y
P2 FE2 S2 FE1 . . -152.44(3) y
P1 FE2 S2 FE1 . . 48.67(8) y
S1 FE2 S2 FE1 . . -52.34(3) y
C2 FE1 S2 C33 . . -108.9(4) y
C3 FE1 S2 C33 . . 151.03(15) y
C1 FE1 S2 C33 . . 49.19(15) y
S1 FE1 S2 C33 . . -55.88(12) y
FE2 FE1 S2 C33 . . -108.86(12) y
C2 FE1 S2 FE2 . . 0.0(3) y
C3 FE1 S2 FE2 . . -100.11(10) y
C1 FE1 S2 FE2 . . 158.05(10) y
S1 FE1 S2 FE2 . . 52.98(3) y
C2 FE1 C1 O1 . . -50(12) y
C3 FE1 C1 O1 . . 45(12) y
S1 FE1 C1 O1 . . -136(12) y
S2 FE1 C1 O1 . . 137(12) y
FE2 FE1 C1 O1 . . 175(10) y
C3 FE1 C2 O2 . . -160(5) y
C1 FE1 C2 O2 . . -58(5) y
S1 FE1 C2 O2 . . 48(5) y
S2 FE1 C2 O2 . . 100(4) y
FE2 FE1 C2 O2 . . 100(5) y
C2 FE1 C3 O3 . . -76(44) y
C1 FE1 C3 O3 . . -173(10) y
S1 FE1 C3 O3 . . 10(44) y
S2 FE1 C3 O3 . . 85(44) y
FE2 FE1 C3 O3 . . 30(44) y
P2 FE2 C4 O4 . . -120(2) y
P1 FE2 C4 O4 . . 147(2) y
S2 FE2 C4 O4 . . -11(2) y
S1 FE2 C4 O4 . . 35(3) y
FE1 FE2 C4 O4 . . 41(2) y
C11 P1 C5 C6 . . 32.7(2) y
C29 P1 C5 C6 . . -77.0(2) y
FE2 P1 C5 C6 . . 160.01(18) y
C11 P1 C5 C10 . . -149.5(2) y
C29 P1 C5 C10 . . 100.7(2) y
FE2 P1 C5 C10 . . -22.3(3) y
C10 C5 C6 C7 . . -0.5(4) y
P1 C5 C6 C7 . . 177.3(2) y
C5 C6 C7 C8 . . 1.1(4) y
C6 C7 C8 C9 . . -1.4(5) y
C7 C8 C9 C10 . . 1.2(5) y
C8 C9 C10 C5 . . -0.6(5) y
C6 C5 C10 C9 . . 0.2(4) y
P1 C5 C10 C9 . . -177.5(2) y
C5 P1 C11 C12 . . -142.6(2) y
C29 P1 C11 C12 . . -39.2(3) y
FE2 P1 C11 C12 . . 78.6(2) y
C5 P1 C11 C16 . . 48.9(2) y
C29 P1 C11 C16 . . 152.4(2) y
FE2 P1 C11 C16 . . -89.9(2) y
C16 C11 C12 C13 . . 0.2(4) y
P1 C11 C12 C13 . . -168.0(2) y
C11 C12 C13 C14 . . 0.9(4) y
C12 C13 C14 C15 . . -1.5(5) y
C13 C14 C15 C16 . . 0.9(5) y
C14 C15 C16 C11 . . 0.2(4) y
C12 C11 C16 C15 . . -0.7(4) y
P1 C11 C16 C15 . . 168.7(2) y
C23 P2 C17 C22 . . 28.9(3) y
C30 P2 C17 C22 . . 133.2(2) y
FE2 P2 C17 C22 . . -103.7(2) y
C23 P2 C17 C18 . . -165.0(2) y
C30 P2 C17 C18 . . -60.7(3) y
FE2 P2 C17 C18 . . 62.4(3) y
C22 C17 C18 C19 . . -2.2(4) y
P2 C17 C18 C19 . . -168.4(2) y
C17 C18 C19 C20 . . 2.3(5) y
C18 C19 C20 C21 . . -0.6(5) y
C19 C20 C21 C22 . . -1.1(5) y
C20 C21 C22 C17 . . 1.1(5) y
C18 C17 C22 C21 . . 0.5(5) y
P2 C17 C22 C21 . . 167.3(3) y
C17 P2 C23 C28 . . -133.4(2) y
C30 P2 C23 C28 . . 116.8(2) y
FE2 P2 C23 C28 . . -2.5(3) y
C17 P2 C23 C24 . . 47.2(2) y
C30 P2 C23 C24 . . -62.6(2) y
FE2 P2 C23 C24 . . 178.08(19) y
C28 C23 C24 C25 . . -1.6(4) y
P2 C23 C24 C25 . . 177.8(2) y
C23 C24 C25 C26 . . -0.2(4) y
C24 C25 C26 C27 . . 1.4(4) y
C25 C26 C27 C28 . . -0.7(5) y
C24 C23 C28 C27 . . 2.2(4) y
P2 C23 C28 C27 . . -177.2(2) y
C26 C27 C28 C23 . . -1.1(4) y
C5 P1 C29 B5 . . 93.6(2) y
C11 P1 C29 B5 . . -10.6(3) y
FE2 P1 C29 B5 . . -129.7(2) y
C5 P1 C29 C30 . . -122.65(18) y
C11 P1 C29 C30 . . 133.23(17) y
FE2 P1 C29 C30 . . 14.08(18) y
C5 P1 C29 B4 . . 170.22(19) y
C11 P1 C29 B4 . . 66.1(2) y
FE2 P1 C29 B4 . . -53.0(2) y
C5 P1 C29 B1 . . -56.77(19) y
C11 P1 C29 B1 . . -160.89(17) y
FE2 P1 C29 B1 . . 79.97(17) y
C5 P1 C29 B6 . . 14.2(2) y
C11 P1 C29 B6 . . -89.9(2) y
FE2 P1 C29 B6 . . 150.91(19) y
B5 C29 C30 B2 . . -66.4(3) y
B4 C29 C30 B2 . . -106.3(2) y
B1 C29 C30 B2 . . 39.1(2) y
B6 C29 C30 B2 . . -0.2(3) y
P1 C29 C30 B2 . . 143.24(18) y
B5 C29 C30 B3 . . 0.6(3) y
B4 C29 C30 B3 . . -39.3(2) y
B1 C29 C30 B3 . . 106.1(2) y
B6 C29 C30 B3 . . 66.8(3) y
P1 C29 C30 B3 . . -149.75(17) y
B5 C29 C30 B4 . . 39.9(2) y
B1 C29 C30 B4 . . 145.4(2) y
B6 C29 C30 B4 . . 106.1(2) y
P1 C29 C30 B4 . . -110.4(2) y
B5 C29 C30 B1 . . -105.5(2) y
B4 C29 C30 B1 . . -145.4(2) y
B6 C29 C30 B1 . . -39.2(2) y
P1 C29 C30 B1 . . 104.2(2) y
B5 C29 C30 P2 . . 145.05(18) y
B4 C29 C30 P2 . . 105.1(2) y
B1 C29 C30 P2 . . -109.5(2) y
B6 C29 C30 P2 . . -148.73(18) y
P1 C29 C30 P2 . . -5.3(2) y
C23 P2 C30 B2 . . 84.4(2) y
C17 P2 C30 B2 . . -20.7(2) y
FE2 P2 C30 B2 . . -148.63(19) y
C23 P2 C30 B3 . . 5.0(2) y
C17 P2 C30 B3 . . -100.1(2) y
FE2 P2 C30 B3 . . 131.96(19) y
C23 P2 C30 C29 . . -133.07(18) y
C17 P2 C30 C29 . . 121.79(18) y
FE2 P2 C30 C29 . . -6.10(19) y
C23 P2 C30 B4 . . -66.9(2) y
C17 P2 C30 B4 . . -172.04(18) y
FE2 P2 C30 B4 . . 60.06(18) y
C23 P2 C30 B1 . . 159.72(19) y
C17 P2 C30 B1 . . 54.6(2) y
FE2 P2 C30 B1 . . -73.31(19) y
FE1 S1 C31 C32 . . -19.8(3) y
FE2 S1 C31 C32 . . 55.6(3) y
S1 C31 C32 C33 . . -50.8(4) y
C31 C32 C33 S2 . . 55.6(4) y
FE2 S2 C33 C32 . . -65.2(3) y
FE1 S2 C33 C32 . . 10.3(3) y
B5 C29 B1 C30 . . 100.9(2) y
B4 C29 B1 C30 . . 32.0(2) y
B6 C29 B1 C30 . . 137.5(2) y
P1 C29 B1 C30 . . -104.05(19) y
B5 C29 B1 B6 . . -36.6(2) y
C30 C29 B1 B6 . . -137.5(2) y
B4 C29 B1 B6 . . -105.5(2) y
P1 C29 B1 B6 . . 118.5(2) y
B5 C29 B1 B7 . . 2.7(3) y
C30 C29 B1 B7 . . -98.2(2) y
B4 C29 B1 B7 . . -66.2(3) y
B6 C29 B1 B7 . . 39.3(2) y
P1 C29 B1 B7 . . 157.75(17) y
B5 C29 B1 B2 . . 65.0(3) y
C30 C29 B1 B2 . . -35.87(18) y
B4 C29 B1 B2 . . -3.9(3) y
B6 C29 B1 B2 . . 101.6(2) y
P1 C29 B1 B2 . . -139.93(18) y
B2 C30 B1 C29 . . -138.4(2) y
B3 C30 B1 C29 . . -99.9(2) y
B4 C30 B1 C29 . . -31.9(2) y
P2 C30 B1 C29 . . 102.5(2) y
B2 C30 B1 B6 . . -101.2(2) y
B3 C30 B1 B6 . . -62.7(3) y
C29 C30 B1 B6 . . 37.24(19) y
B4 C30 B1 B6 . . 5.3(3) y
P2 C30 B1 B6 . . 139.71(19) y
B2 C30 B1 B7 . . -38.5(2) y
B3 C30 B1 B7 . . 0.0(3) y
C29 C30 B1 B7 . . 99.9(2) y
B4 C30 B1 B7 . . 68.0(3) y
P2 C30 B1 B7 . . -157.61(18) y
B3 C30 B1 B2 . . 38.5(2) y
C29 C30 B1 B2 . . 138.4(2) y
B4 C30 B1 B2 . . 106.5(2) y
P2 C30 B1 B2 . . -119.1(2) y
B3 C30 B2 B7 . . -100.8(2) y
C29 C30 B2 B7 . . 1.1(3) y
B4 C30 B2 B7 . . -64.1(3) y
B1 C30 B2 B7 . . 38.9(2) y
P2 C30 B2 B7 . . 144.5(2) y
B3 C30 B2 B8 . . -39.0(2) y
C29 C30 B2 B8 . . 63.0(3) y
B4 C30 B2 B8 . . -2.3(3) y
B1 C30 B2 B8 . . 100.8(2) y
P2 C30 B2 B8 . . -153.61(19) y
C29 C30 B2 B3 . . 101.9(2) y
B4 C30 B2 B3 . . 36.7(2) y
B1 C30 B2 B3 . . 139.8(2) y
P2 C30 B2 B3 . . -114.6(2) y
B3 C30 B2 B1 . . -139.8(2) y
C29 C30 B2 B1 . . -37.8(2) y
B4 C30 B2 B1 . . -103.1(2) y
P2 C30 B2 B1 . . 105.6(2) y
C29 B1 B2 C30 . . 36.69(19) y
B6 B1 B2 C30 . . 98.8(2) y
B7 B1 B2 C30 . . 135.8(2) y
C29 B1 B2 B7 . . -99.1(2) y
C30 B1 B2 B7 . . -135.8(2) y
B6 B1 B2 B7 . . -37.0(2) y
C29 B1 B2 B8 . . -61.5(3) y
C30 B1 B2 B8 . . -98.2(2) y
B6 B1 B2 B8 . . 0.6(3) y
B7 B1 B2 B8 . . 37.5(2) y
C29 B1 B2 B3 . . 1.2(3) y
C30 B1 B2 B3 . . -35.5(2) y
B6 B1 B2 B3 . . 63.3(3) y
B7 B1 B2 B3 . . 100.2(2) y
B2 C30 B3 B8 . . 39.2(2) y
C29 C30 B3 B8 . . -64.3(3) y
B4 C30 B3 B8 . . -102.6(2) y
B1 C30 B3 B8 . . 0.6(3) y
P2 C30 B3 B8 . . 156.28(19) y
B2 C30 B3 B9 . . 102.9(2) y
C29 C30 B3 B9 . . -0.6(3) y
B4 C30 B3 B9 . . -38.9(2) y
B1 C30 B3 B9 . . 64.3(3) y
P2 C30 B3 B9 . . -140.0(2) y
C29 C30 B3 B2 . . -103.5(2) y
B4 C30 B3 B2 . . -141.8(2) y
B1 C30 B3 B2 . . -38.7(2) y
P2 C30 B3 B2 . . 117.1(2) y
B2 C30 B3 B4 . . 141.8(2) y
C29 C30 B3 B4 . . 38.30(19) y
B1 C30 B3 B4 . . 103.2(2) y
P2 C30 B3 B4 . . -101.1(2) y
B7 B2 B3 C30 . . 98.7(2) y
B8 B2 B3 C30 . . 135.4(2) y
B1 B2 B3 C30 . . 35.55(19) y
C30 B2 B3 B8 . . -135.4(2) y
B7 B2 B3 B8 . . -36.7(2) y
B1 B2 B3 B8 . . -99.8(2) y
C30 B2 B3 B9 . . -97.3(2) y
B7 B2 B3 B9 . . 1.3(3) y
B8 B2 B3 B9 . . 38.0(2) y
B1 B2 B3 B9 . . -61.8(3) y
C30 B2 B3 B4 . . -33.8(2) y
B7 B2 B3 B4 . . 64.9(3) y
B8 B2 B3 B4 . . 101.6(2) y
B1 B2 B3 B4 . . 1.7(3) y
B5 C29 B4 C30 . . -137.5(2) y
B1 C29 B4 C30 . . -32.0(2) y
B6 C29 B4 C30 . . -99.8(2) y
P1 C29 B4 C30 . . 101.5(2) y
B5 C29 B4 B9 . . -38.3(2) y
C30 C29 B4 B9 . . 99.3(2) y
B1 C29 B4 B9 . . 67.2(3) y
B6 C29 B4 B9 . . -0.5(3) y
P1 C29 B4 B9 . . -159.26(18) y
B5 C29 B4 B3 . . -100.5(2) y
C30 C29 B4 B3 . . 36.99(19) y
B1 C29 B4 B3 . . 4.9(3) y
B6 C29 B4 B3 . . -62.8(3) y
P1 C29 B4 B3 . . 138.47(19) y
C30 C29 B4 B5 . . 137.5(2) y
B1 C29 B4 B5 . . 105.5(2) y
B6 C29 B4 B5 . . 37.7(2) y
P1 C29 B4 B5 . . -121.0(2) y
B2 C30 B4 C29 . . 100.7(2) y
B3 C30 B4 C29 . . 137.6(2) y
B1 C30 B4 C29 . . 32.0(2) y
P2 C30 B4 C29 . . -104.19(19) y
B2 C30 B4 B9 . . 1.8(3) y
B3 C30 B4 B9 . . 38.6(2) y
C29 C30 B4 B9 . . -98.9(2) y
B1 C30 B4 B9 . . -66.9(3) y
P2 C30 B4 B9 . . 156.89(18) y
B2 C30 B4 B3 . . -36.8(2) y
C29 C30 B4 B3 . . -137.6(2) y
B1 C30 B4 B3 . . -105.6(2) y
P2 C30 B4 B3 . . 118.3(2) y
B2 C30 B4 B5 . . 64.1(3) y
B3 C30 B4 B5 . . 100.9(2) y
C29 C30 B4 B5 . . -36.66(18) y
B1 C30 B4 B5 . . -4.7(3) y
P2 C30 B4 B5 . . -140.85(18) y
C30 B3 B4 C29 . . -37.55(19) y
B8 B3 B4 C29 . . 59.7(3) y
B9 B3 B4 C29 . . 98.2(2) y
B2 B3 B4 C29 . . -4.0(3) y
B8 B3 B4 C30 . . 97.2(2) y
B9 B3 B4 C30 . . 135.8(2) y
B2 B3 B4 C30 . . 33.54(19) y
C30 B3 B4 B9 . . -135.8(2) y
B8 B3 B4 B9 . . -38.6(2) y
B2 B3 B4 B9 . . -102.2(2) y
C30 B3 B4 B5 . . -98.6(2) y
B8 B3 B4 B5 . . -1.4(3) y
B9 B3 B4 B5 . . 37.2(2) y
B2 B3 B4 B5 . . -65.1(3) y
C30 C29 B5 B6 . . 101.8(2) y
B4 C29 B5 B6 . . 140.3(2) y
B1 C29 B5 B6 . . 36.6(2) y
P1 C29 B5 B6 . . -113.7(2) y
C30 C29 B5 B9 . . -0.3(3) y
B4 C29 B5 B9 . . 38.2(2) y
B1 C29 B5 B9 . . -65.5(3) y
B6 C29 B5 B9 . . -102.1(2) y
P1 C29 B5 B9 . . 144.2(2) y
C30 C29 B5 B10 . . 62.5(2) y
B4 C29 B5 B10 . . 101.1(2) y
B1 C29 B5 B10 . . -2.6(3) y
B6 C29 B5 B10 . . -39.3(2) y
P1 C29 B5 B10 . . -153.0(2) y
C30 C29 B5 B4 . . -38.6(2) y
B1 C29 B5 B4 . . -103.7(2) y
B6 C29 B5 B4 . . -140.3(2) y
P1 C29 B5 B4 . . 106.0(2) y
C30 B4 B5 C29 . . 37.47(19) y
B9 B4 B5 C29 . . 136.2(2) y
B3 B4 B5 C29 . . 99.0(2) y
C29 B4 B5 B6 . . -35.3(2) y
C30 B4 B5 B6 . . 2.2(3) y
B9 B4 B5 B6 . . 100.9(2) y
B3 B4 B5 B6 . . 63.8(3) y
C29 B4 B5 B9 . . -136.2(2) y
C30 B4 B5 B9 . . -98.7(2) y
B3 B4 B5 B9 . . -37.1(2) y
C29 B4 B5 B10 . . -98.0(2) y
C30 B4 B5 B10 . . -60.5(3) y
B9 B4 B5 B10 . . 38.2(2) y
B3 B4 B5 B10 . . 1.1(3) y
B5 C29 B6 B10 . . 39.9(2) y
C30 C29 B6 B10 . . -63.2(3) y
B4 C29 B6 B10 . . 1.7(3) y
B1 C29 B6 B10 . . -101.6(2) y
P1 C29 B6 B10 . . 158.76(19) y
C30 C29 B6 B5 . . -103.1(2) y
B4 C29 B6 B5 . . -38.2(2) y
B1 C29 B6 B5 . . -141.5(2) y
P1 C29 B6 B5 . . 118.9(2) y
B5 C29 B6 B1 . . 141.5(2) y
C30 C29 B6 B1 . . 38.4(2) y
B4 C29 B6 B1 . . 103.3(2) y
P1 C29 B6 B1 . . -99.6(2) y
B5 C29 B6 B7 . . 102.3(2) y
C30 C29 B6 B7 . . -0.8(3) y
B4 C29 B6 B7 . . 64.1(3) y
B1 C29 B6 B7 . . -39.2(2) y
P1 C29 B6 B7 . . -138.8(2) y
B9 B5 B6 C29 . . 97.8(2) y
B10 B5 B6 C29 . . 134.9(2) y
B4 B5 B6 C29 . . 34.9(2) y
C29 B5 B6 B10 . . -134.9(2) y
B9 B5 B6 B10 . . -37.2(2) y
B4 B5 B6 B10 . . -100.0(2) y
C29 B5 B6 B1 . . -34.0(2) y
B9 B5 B6 B1 . . 63.8(3) y
B10 B5 B6 B1 . . 100.9(2) y
B4 B5 B6 B1 . . 0.9(3) y
C29 B5 B6 B7 . . -97.4(2) y
B9 B5 B6 B7 . . 0.3(3) y
B10 B5 B6 B7 . . 37.5(2) y
B4 B5 B6 B7 . . -62.5(3) y
C30 B1 B6 C29 . . -37.57(19) y
B7 B1 B6 C29 . . -135.3(2) y
B2 B1 B6 C29 . . -98.6(2) y
C29 B1 B6 B10 . . 97.9(2) y
C30 B1 B6 B10 . . 60.4(3) y
B7 B1 B6 B10 . . -37.4(2) y
B2 B1 B6 B10 . . -0.6(3) y
C29 B1 B6 B5 . . 33.9(2) y
C30 B1 B6 B5 . . -3.7(3) y
B7 B1 B6 B5 . . -101.5(2) y
B2 B1 B6 B5 . . -64.7(3) y
C29 B1 B6 B7 . . 135.3(2) y
C30 B1 B6 B7 . . 97.8(2) y
B2 B1 B6 B7 . . 36.8(2) y
C30 B2 B7 B8 . . 98.8(2) y
B3 B2 B7 B8 . . 36.8(2) y
B1 B2 B7 B8 . . 137.3(2) y
C30 B2 B7 B10 . . 61.5(3) y
B8 B2 B7 B10 . . -37.2(2) y
B3 B2 B7 B10 . . -0.4(3) y
B1 B2 B7 B10 . . 100.1(2) y
C30 B2 B7 B1 . . -38.6(2) y
B8 B2 B7 B1 . . -137.3(2) y
B3 B2 B7 B1 . . -100.5(2) y
C30 B2 B7 B6 . . -1.6(3) y
B8 B2 B7 B6 . . -100.3(2) y
B3 B2 B7 B6 . . -63.5(3) y
B1 B2 B7 B6 . . 37.0(2) y
C29 B1 B7 B8 . . 61.6(3) y
C30 B1 B7 B8 . . -0.6(3) y
B6 B1 B7 B8 . . 100.4(2) y
B2 B1 B7 B8 . . -38.3(2) y
C29 B1 B7 B10 . . -1.6(3) y
C30 B1 B7 B10 . . -63.9(3) y
B6 B1 B7 B10 . . 37.2(2) y
B2 B1 B7 B10 . . -101.6(2) y
C29 B1 B7 B2 . . 99.9(2) y
C30 B1 B7 B2 . . 37.7(2) y
B6 B1 B7 B2 . . 138.7(2) y
C29 B1 B7 B6 . . -38.80(19) y
C30 B1 B7 B6 . . -101.0(2) y
B2 B1 B7 B6 . . -138.7(2) y
C29 B6 B7 B8 . . -62.4(3) y
B10 B6 B7 B8 . . 36.9(2) y
B5 B6 B7 B8 . . -1.0(3) y
B1 B6 B7 B8 . . -101.1(2) y
C29 B6 B7 B10 . . -99.4(2) y
B5 B6 B7 B10 . . -37.9(2) y
B1 B6 B7 B10 . . -138.0(2) y
C29 B6 B7 B2 . . 1.4(3) y
B10 B6 B7 B2 . . 100.8(2) y
B5 B6 B7 B2 . . 62.9(3) y
B1 B6 B7 B2 . . -37.2(2) y
C29 B6 B7 B1 . . 38.7(2) y
B10 B6 B7 B1 . . 138.0(2) y
B5 B6 B7 B1 . . 100.1(2) y
B2 B7 B8 B10 . . -138.4(2) y
B1 B7 B8 B10 . . -100.1(2) y
B6 B7 B8 B10 . . -36.7(2) y
B10 B7 B8 B3 . . 101.0(2) y
B2 B7 B8 B3 . . -37.4(2) y
B1 B7 B8 B3 . . 1.0(3) y
B6 B7 B8 B3 . . 64.3(3) y
B10 B7 B8 B2 . . 138.4(2) y
B1 B7 B8 B2 . . 38.3(2) y
B6 B7 B8 B2 . . 101.7(2) y
B10 B7 B8 B9 . . 37.9(2) y
B2 B7 B8 B9 . . -100.5(2) y
B1 B7 B8 B9 . . -62.1(3) y
B6 B7 B8 B9 . . 1.2(3) y
C30 B3 B8 B7 . . -0.9(3) y
B9 B3 B8 B7 . . -100.9(2) y
B2 B3 B8 B7 . . 37.4(2) y
B4 B3 B8 B7 . . -62.8(3) y
C30 B3 B8 B10 . . 63.1(3) y
B9 B3 B8 B10 . . -36.9(2) y
B2 B3 B8 B10 . . 101.4(2) y
B4 B3 B8 B10 . . 1.2(3) y
C30 B3 B8 B2 . . -38.4(2) y
B9 B3 B8 B2 . . -138.3(2) y
B4 B3 B8 B2 . . -100.3(2) y
C30 B3 B8 B9 . . 100.0(2) y
B2 B3 B8 B9 . . 138.3(2) y
B4 B3 B8 B9 . . 38.1(2) y
C30 B2 B8 B7 . . -99.7(2) y
B3 B2 B8 B7 . . -138.4(2) y
B1 B2 B8 B7 . . -37.8(2) y
C30 B2 B8 B10 . . -62.2(3) y
B7 B2 B8 B10 . . 37.5(2) y
B3 B2 B8 B10 . . -100.9(2) y
B1 B2 B8 B10 . . -0.3(3) y
C30 B2 B8 B3 . . 38.7(2) y
B7 B2 B8 B3 . . 138.4(2) y
B1 B2 B8 B3 . . 100.6(2) y
C30 B2 B8 B9 . . 1.7(3) y
B7 B2 B8 B9 . . 101.5(2) y
B3 B2 B8 B9 . . -37.0(2) y
B1 B2 B8 B9 . . 63.6(3) y
C30 B3 B9 B4 . . 38.5(2) y
B8 B3 B9 B4 . . 137.5(2) y
B2 B3 B9 B4 . . 99.9(2) y
C30 B3 B9 B5 . . 0.4(3) y
B8 B3 B9 B5 . . 99.5(2) y
B2 B3 B9 B5 . . 61.8(3) y
B4 B3 B9 B5 . . -38.1(2) y
C30 B3 B9 B10 . . -63.1(3) y
B8 B3 B9 B10 . . 35.9(2) y
B2 B3 B9 B10 . . -1.7(3) y
B4 B3 B9 B10 . . -101.6(2) y
C30 B3 B9 B8 . . -99.1(2) y
B2 B3 B9 B8 . . -37.6(2) y
B4 B3 B9 B8 . . -137.5(2) y
C29 B4 B9 B3 . . -100.6(2) y
C30 B4 B9 B3 . . -38.18(19) y
B5 B4 B9 B3 . . -138.1(2) y
C29 B4 B9 B5 . . 37.5(2) y
C30 B4 B9 B5 . . 99.9(2) y
B3 B4 B9 B5 . . 138.1(2) y
C29 B4 B9 B10 . . -0.8(3) y
C30 B4 B9 B10 . . 61.6(3) y
B3 B4 B9 B10 . . 99.8(2) y
B5 B4 B9 B10 . . -38.4(2) y
C29 B4 B9 B8 . . -63.0(3) y
C30 B4 B9 B8 . . -0.6(3) y
B3 B4 B9 B8 . . 37.6(2) y
B5 B4 B9 B8 . . -100.5(2) y
C29 B5 B9 B3 . . 0.0(3) y
B6 B5 B9 B3 . . -62.5(3) y
B10 B5 B9 B3 . . -99.3(2) y
B4 B5 B9 B3 . . 37.9(2) y
C29 B5 B9 B4 . . -37.89(19) y
B6 B5 B9 B4 . . -100.3(2) y
B10 B5 B9 B4 . . -137.1(2) y
C29 B5 B9 B10 . . 99.2(2) y
B6 B5 B9 B10 . . 36.8(2) y
B4 B5 B9 B10 . . 137.1(2) y
C29 B5 B9 B8 . . 62.8(3) y
B6 B5 B9 B8 . . 0.4(3) y
B10 B5 B9 B8 . . -36.4(2) y
B4 B5 B9 B8 . . 100.7(2) y
B7 B8 B9 B3 . . 101.1(2) y
B10 B8 B9 B3 . . 139.1(2) y
B2 B8 B9 B3 . . 37.3(2) y
B7 B8 B9 B4 . . 63.1(3) y
B10 B8 B9 B4 . . 101.1(2) y
B3 B8 B9 B4 . . -38.0(2) y
B2 B8 B9 B4 . . -0.7(3) y
B7 B8 B9 B5 . . -1.0(3) y
B10 B8 B9 B5 . . 36.9(2) y
B3 B8 B9 B5 . . -102.1(2) y
B2 B8 B9 B5 . . -64.8(3) y
B7 B8 B9 B10 . . -37.9(2) y
B3 B8 B9 B10 . . -139.1(2) y
B2 B8 B9 B10 . . -101.8(2) y
B7 B8 B10 B6 . . 37.4(2) y
B3 B8 B10 B6 . . -63.9(3) y
B2 B8 B10 B6 . . -0.1(3) y
B9 B8 B10 B6 . . -100.4(2) y
B3 B8 B10 B7 . . -101.4(2) y
B2 B8 B10 B7 . . -37.5(2) y
B9 B8 B10 B7 . . -137.9(2) y
B7 B8 B10 B5 . . 100.9(2) y
B3 B8 B10 B5 . . -0.5(3) y
B2 B8 B10 B5 . . 63.4(3) y
B9 B8 B10 B5 . . -37.0(2) y
B7 B8 B10 B9 . . 137.9(2) y
B3 B8 B10 B9 . . 36.5(2) y
B2 B8 B10 B9 . . 100.4(2) y
C29 B6 B10 B8 . . 62.2(3) y
B5 B6 B10 B8 . . 101.1(2) y
B1 B6 B10 B8 . . 0.4(3) y
B7 B6 B10 B8 . . -37.0(2) y
C29 B6 B10 B7 . . 99.2(2) y
B5 B6 B10 B7 . . 138.1(2) y
B1 B6 B10 B7 . . 37.5(2) y
C29 B6 B10 B5 . . -38.88(19) y
B1 B6 B10 B5 . . -100.6(2) y
B7 B6 B10 B5 . . -138.1(2) y
C29 B6 B10 B9 . . -2.1(3) y
B5 B6 B10 B9 . . 36.8(2) y
B1 B6 B10 B9 . . -63.8(3) y
B7 B6 B10 B9 . . -101.3(2) y
B2 B7 B10 B8 . . 37.4(2) y
B1 B7 B10 B8 . . 101.3(2) y
B6 B7 B10 B8 . . 138.6(2) y
B8 B7 B10 B6 . . -138.6(2) y
B2 B7 B10 B6 . . -101.2(2) y
B1 B7 B10 B6 . . -37.3(2) y
B8 B7 B10 B5 . . -101.1(2) y
B2 B7 B10 B5 . . -63.7(3) y
B1 B7 B10 B5 . . 0.1(3) y
B6 B7 B10 B5 . . 37.5(2) y
B8 B7 B10 B9 . . -38.0(2) y
B2 B7 B10 B9 . . -0.6(3) y
B1 B7 B10 B9 . . 63.2(3) y
B6 B7 B10 B9 . . 100.6(2) y
C29 B5 B10 B8 . . -61.8(3) y
B6 B5 B10 B8 . . -101.1(2) y
B9 B5 B10 B8 . . 37.5(2) y
B4 B5 B10 B8 . . -0.4(3) y
C29 B5 B10 B6 . . 39.3(2) y
B9 B5 B10 B6 . . 138.6(2) y
B4 B5 B10 B6 . . 100.8(2) y
C29 B5 B10 B7 . . 1.5(3) y
B6 B5 B10 B7 . . -37.8(2) y
B9 B5 B10 B7 . . 100.8(2) y
B4 B5 B10 B7 . . 62.9(3) y
C29 B5 B10 B9 . . -99.3(2) y
B6 B5 B10 B9 . . -138.6(2) y
B4 B5 B10 B9 . . -37.9(2) y
B3 B9 B10 B8 . . -36.2(2) y
B4 B9 B10 B8 . . -99.9(2) y
B5 B9 B10 B8 . . -138.6(2) y
B3 B9 B10 B6 . . 65.5(3) y
B4 B9 B10 B6 . . 1.8(3) y
B5 B9 B10 B6 . . -36.9(2) y
B8 B9 B10 B6 . . 101.7(2) y
B3 B9 B10 B7 . . 1.4(3) y
B4 B9 B10 B7 . . -62.3(3) y
B5 B9 B10 B7 . . -101.0(2) y
B8 B9 B10 B7 . . 37.6(2) y
B3 B9 B10 B5 . . 102.4(2) y
B4 B9 B10 B5 . . 38.7(2) y
B8 B9 B10 B5 . . 138.6(2) y
CL2 CL1 C100 C100 3 3 -172(5) y
C100 CL1 C100 CL2 3 3 172(5) y
CL2 CL1 C100 CL1 3 3 -172(5) y
C100 CL1 C100 CL1 3 3 0.000(1) y
CL2 CL1 C100 CL2 3 . -173(4) y
C100 CL1 C100 CL2 3 . -1.6(9) y
CL1 CL2 C100 C100 3 3 172(4) y
CL1 CL2 C100 CL2 3 3 172(4) y
C100 CL2 C100 CL2 3 3 0.002(2) y
C100 CL2 C100 CL1 3 3 -172(4) y
CL1 CL2 C100 CL1 3 . 173(4) y
C100 CL2 C100 CL1 3 . 1.6(9) y
